data_4022577
loop_
_publ_author_name
'Yuichi Sawada'
'Takashi Mori'
'Akira Oku'

_publ_section_title
;
 Carbon-Carbon Bond Formation Reaction of Ethereal Oxonium
 Ylides via Metal-Enolate Intermediates
;
_journal_name_full 'Journal of Organic Chemistry'
_journal_page_first 10040
_journal_page_last 10045
_journal_paper_doi 10.1021/jo035272+
_journal_volume 68
_journal_year 2003
_chemical_formula_moiety 'C15 H18 O4 '
_chemical_formula_sum 'C15 H18 O4'
_chemical_formula_weight 262.30
_space_group_IT_number 14
_symmetry_cell_setting monoclinic
_symmetry_Int_Tables_number 14
_symmetry_space_group_name_Hall '-P 2yab'
_symmetry_space_group_name_H-M 'P 1 21/a 1'
_audit_creation_date 2003-05-29
_audit_creation_method 'by CrystalStructure v3.10'
_cell_angle_alpha 90
_cell_angle_beta 45.306(8)
_cell_angle_gamma 90
_cell_formula_units_Z 4
_cell_length_a 7.838(1)
_cell_length_b 31.118(6)
_cell_length_c 7.7767(9)
_cell_measurement_reflns_used 25
_cell_measurement_temperature 198.1
_cell_measurement_theta_max 29.1
_cell_measurement_theta_min 25.3
_cell_volume 1348.3(4)
_computing_cell_refinement WinAFC
_computing_data_collection WinAFC
_computing_data_reduction CrystalStructure
_computing_publication_material 'CrystalStructure Ver. 3.10'
_computing_structure_refinement SHELXL
_computing_structure_solution SIR97
_diffrn_measured_fraction_theta_full 0.9798
_diffrn_measured_fraction_theta_max 0.9798
_diffrn_measurement_device_type 'Rigaku AFC7R'
_diffrn_measurement_method \w-2\q
_diffrn_radiation_type 'Cu K\a'
_diffrn_radiation_wavelength 1.5418
_diffrn_reflns_av_R_equivalents 0.149
_diffrn_reflns_limit_h_max 9
_diffrn_reflns_limit_h_min -6
_diffrn_reflns_limit_k_max 37
_diffrn_reflns_limit_k_min 0
_diffrn_reflns_limit_l_max 9
_diffrn_reflns_limit_l_min -6
_diffrn_reflns_number 3391
_diffrn_reflns_theta_full 67.92
_diffrn_reflns_theta_max 67.92
_diffrn_standards_decay_% 74.47
_diffrn_standards_interval_count 150
_diffrn_standards_number 3
_exptl_absorpt_coefficient_mu 0.766
_exptl_absorpt_correction_type none
_exptl_crystal_colour colorless
_exptl_crystal_density_diffrn 1.292
_exptl_crystal_density_method 'not measured'
_exptl_crystal_description block
_exptl_crystal_F_000 560.00
_exptl_crystal_size_max 0.23
_exptl_crystal_size_mid 0.20
_exptl_crystal_size_min 0.20
_refine_diff_density_max 0.38
_refine_diff_density_min -0.31
_refine_ls_extinction_method none
_refine_ls_goodness_of_fit_ref 1.091
_refine_ls_hydrogen_treatment refall
_refine_ls_number_parameters 246
_refine_ls_number_reflns 2407
_refine_ls_R_factor_gt 0.0710
_refine_ls_shift/su_max 0.0000
_refine_ls_structure_factor_coef F
_refine_ls_weighting_details 'w = 1/[\s^2^(Fo^2^)+(0.0934P)^2^+0.4040P] where P=(Fo^2^+2Fc^2^)/3'
_refine_ls_weighting_scheme unit
_refine_ls_wR_factor_ref 0.1860
_reflns_number_gt 2009
_reflns_number_total 2407
_reflns_threshold_expression F^2^>2.0\s(F^2^)
_cod_data_source_file jo035272+si20030831_051838.cif
_cod_data_source_block '_YS-497A1_Sawada'
_cod_original_sg_symbol_H-M 'P 21/a'
_cod_original_formula_sum 'C15 H18 O4 '
_cod_database_code 4022577

loop_
_symmetry_equiv_pos_as_xyz
x,y,z
-x,-y,-z
-x+1/2,y+1/2,-z
x+1/2,-y+1/2,z

loop_
_atom_site_label
_atom_site_type_symbol
_atom_site_fract_x
_atom_site_fract_y
_atom_site_fract_z
_atom_site_U_iso_or_equiv
_atom_site_adp_type
_atom_site_occupancy
_atom_site_symmetry_multiplicity
_atom_site_calc_flag
O1 O -0.9135(3) -0.15327(5) -0.1051(3) 0.0412(4) Uani 1.00 1 d
O2 O -1.0670(3) -0.07442(5) -0.1399(3) 0.0478(5) Uani 1.00 1 d
O3 O -0.9878(3) -0.07054(5) 0.0948(3) 0.0402(4) Uani 1.00 1 d
O4 O -0.6542(3) -0.10100(5) -0.0139(3) 0.0441(5) Uani 1.00 1 d
C1 C -0.5613(4) -0.11896(6) -0.2353(4) 0.0372(5) Uani 1.00 1 d
C2 C -0.7514(4) -0.11895(6) -0.2428(4) 0.0365(5) Uani 1.00 1 d
C3 C -1.0924(5) -0.15237(9) -0.1111(6) 0.0566(7) Uani 1.00 1 d
C4 C -1.2284(5) -0.11047(8) -0.0095(5) 0.0528(6) Uani 1.00 1 d
C5 C -0.8852(4) -0.07578(7) -0.1470(4) 0.0399(5) Uani 1.00 1 d
C6 C -0.7146(5) -0.03787(8) -0.2849(5) 0.0572(7) Uani 1.00 1 d
C7 C -0.6432(5) -0.02869(8) -0.1498(6) 0.0616(8) Uani 1.00 1 d
C8 C -0.7845(4) -0.06213(7) 0.0554(5) 0.0486(6) Uani 1.00 1 d
C9 C -0.8675(6) -0.0487(1) 0.2908(7) 0.072(1) Uani 1.00 1 d
C10 C -0.4619(3) -0.16293(6) -0.2651(4) 0.0353(5) Uani 1.00 1 d
C11 C -0.5703(4) -0.18885(7) -0.0657(4) 0.0437(5) Uani 1.00 1 d
C12 C -0.4800(5) -0.22929(8) -0.0948(5) 0.0523(6) Uani 1.00 1 d
C13 C -0.2803(4) -0.24441(8) -0.3218(5) 0.0520(6) Uani 1.00 1 d
C14 C -0.1720(4) -0.21884(8) -0.5207(5) 0.0509(6) Uani 1.00 1 d
C15 C -0.2611(4) -0.17821(7) -0.4940(4) 0.0418(5) Uani 1.00 1 d
H1 H -0.434(4) -0.1012(8) -0.367(4) 0.035(6) Uiso 1.00 1 c
H2 H -0.673(4) -0.1224(7) -0.402(4) 0.030(5) Uiso 1.00 1 c
H3 H -1.004(5) -0.1547(9) -0.273(6) 0.045(7) Uiso 1.00 1 c
H4 H -1.202(6) -0.177(1) -0.011(6) 0.07(1) Uiso 1.00 1 c
H5 H -1.331(6) -0.109(1) -0.032(6) 0.069(9) Uiso 1.00 1 c
H6 H -1.321(5) -0.1084(9) 0.164(5) 0.052(7) Uiso 1.00 1 c
H7 H -0.581(6) -0.044(1) -0.457(6) 0.064(9) Uiso 1.00 1 c
H8 H -0.793(5) -0.016(1) -0.277(5) 0.058(8) Uiso 1.00 1 c
H9 H -0.474(6) -0.031(1) -0.254(5) 0.056(8) Uiso 1.00 1 c
H10 H -0.686(5) -0.001(1) -0.091(5) 0.057(8) Uiso 1.00 1 c
H11 H -0.956(6) -0.023(1) 0.345(6) 0.071(9) Uiso 1.00 1 c
H12 H -0.732(6) -0.043(1) 0.262(6) 0.064(8) Uiso 1.00 1 c
H13 H -0.947(7) -0.072(1) 0.407(7) 0.08(1) Uiso 1.00 1 c
H14 H -0.703(5) -0.1779(9) 0.090(5) 0.048(7) Uiso 1.00 1 c
H15 H -0.563(6) -0.247(1) 0.049(6) 0.070(9) Uiso 1.00 1 c
H16 H -0.220(6) -0.271(1) -0.343(5) 0.058(8) Uiso 1.00 1 c
H17 H -0.028(6) -0.2294(9) -0.674(6) 0.056(8) Uiso 1.00 1 c
H18 H -0.192(5) -0.162(1) -0.621(6) 0.054(7) Uiso 1.00 1 c

loop_
_atom_site_aniso_label
_atom_site_aniso_U_11
_atom_site_aniso_U_22
_atom_site_aniso_U_33
_atom_site_aniso_U_12
_atom_site_aniso_U_13
_atom_site_aniso_U_23
O1 0.0470(8) 0.0376(8) 0.0577(9) -0.0015(6) -0.0436(8) -0.0005(6)
O2 0.056(1) 0.0505(9) 0.058(1) 0.0100(7) -0.0476(9) -0.0041(7)
O3 0.0415(8) 0.0421(8) 0.0486(9) 0.0055(6) -0.0358(7) -0.0098(6)
O4 0.0493(9) 0.0451(9) 0.0606(9) 0.0082(6) -0.0468(8) -0.0132(6)
C1 0.037(1) 0.036(1) 0.042(1) -0.0019(8) -0.0290(9) 0.0005(8)
C2 0.044(1) 0.039(1) 0.037(1) 0.0026(8) -0.0321(9) -0.0009(8)
C3 0.063(2) 0.055(1) 0.086(2) 0.003(1) -0.064(2) -0.010(1)
C4 0.053(1) 0.059(1) 0.074(2) 0.005(1) -0.055(1) -0.009(1)
C5 0.045(1) 0.040(1) 0.046(1) 0.0027(8) -0.036(1) -0.0001(8)
C6 0.056(1) 0.037(1) 0.069(2) 0.003(1) -0.040(1) 0.009(1)
C7 0.052(1) 0.035(1) 0.096(2) 0.0001(9) -0.051(1) -0.007(1)
C8 0.050(1) 0.043(1) 0.070(2) 0.0095(9) -0.048(1) -0.019(1)
C9 0.079(2) 0.082(2) 0.094(2) 0.032(2) -0.076(2) -0.047(2)
C10 0.035(1) 0.037(1) 0.043(1) -0.0013(7) -0.0309(9) -0.0006(8)
C11 0.046(1) 0.047(1) 0.044(1) -0.0030(9) -0.034(1) 0.0030(9)
C12 0.060(1) 0.048(1) 0.064(1) -0.007(1) -0.049(1) 0.014(1)
C13 0.055(1) 0.037(1) 0.079(2) 0.0026(9) -0.053(1) 0.001(1)
C14 0.046(1) 0.047(1) 0.060(1) 0.0075(9) -0.038(1) -0.011(1)
C15 0.043(1) 0.044(1) 0.043(1) 0.0000(9) -0.032(1) 0.0003(9)

loop_
_atom_type_symbol
_atom_type_description
_atom_type_scat_dispersion_real
_atom_type_scat_dispersion_imag
_atom_type_scat_source
C C 0.018 0.009
;
International Tables for Crystallography
(1992, Vol. C, Tables 4.2.6.8 and 6.1.1.4)
;
H H 0.000 0.000
;
International Tables for Crystallography
(1992, Vol. C, Table 6.1.1.4)
;
O O 0.049 0.032
;
International Tables for Crystallography
(1992, Vol. C, Tables 4.2.6.8 and 6.1.1.4)
;

loop_
_geom_angle_atom_site_label_1
_geom_angle_atom_site_label_2
_geom_angle_atom_site_label_3
_geom_angle
_geom_angle_publ_flag
C2 O1 C3 109.501 yes
C4 O2 C5 112.398 yes
C5 O3 C8 102.688 yes
C1 O4 C8 114.240 yes
O4 C1 C2 110.029 yes
O4 C1 C10 107.220 yes
C2 C1 C10 113.117 yes
O1 C2 C1 110.682 yes
O1 C2 C5 109.927 yes
C1 C2 C5 109.316 yes
O1 C3 C4 108.571 yes
O2 C4 C3 109.571 yes
O2 C5 O3 108.260 yes
O2 C5 C2 112.202 yes
O3 C5 C2 107.316 yes
O2 C5 C6 111.915 yes
O3 C5 C6 105.170 yes
C2 C5 C6 111.563 yes
C5 C6 C7 102.295 yes
C6 C7 C8 103.494 yes
O3 C8 O4 107.799 yes
O3 C8 C7 104.568 yes
O4 C8 C7 111.575 yes
O3 C8 C9 109.069 yes
O4 C8 C9 105.943 yes
C7 C8 C9 117.559 yes
C1 C10 C11 120.251 yes
C1 C10 C15 118.619 yes
C11 C10 C15 121.128 yes
C10 C11 C12 118.435 yes
C11 C12 C13 120.694 yes
C12 C13 C14 119.845 yes
C13 C14 C15 120.257 yes
C10 C15 C14 119.634 yes

loop_
_geom_bond_atom_site_label_1
_geom_bond_atom_site_label_2
_geom_bond_distance
_geom_bond_publ_flag
O1 C2 1.422 yes
O1 C3 1.456 yes
O2 C4 1.462 yes
O2 C5 1.386 yes
O3 C5 1.462 yes
O3 C8 1.428 yes
O4 C1 1.455 yes
O4 C8 1.441 yes
C1 C2 1.542 yes
C1 C10 1.516 yes
C2 C5 1.544 yes
C3 C4 1.535 yes
C5 C6 1.538 yes
C6 C7 1.565 yes
C7 C8 1.563 yes
C8 C9 1.528 yes
C10 C11 1.401 yes
C10 C15 1.382 yes
C11 C12 1.410 yes
C12 C13 1.400 yes
C13 C14 1.378 yes
C14 C15 1.414 yes
O1 O3 2.848 yes
O1 C3 1.456 yes
O3 C1 2.855 yes
C10 C13 2.792 yes
C11 C13 2.442 yes
C12 C13 1.400 yes
C13 C14 1.378 yes
C13 C15 2.421 yes
C1 C6 2.950 yes
O2 O3 2.309 yes
O2 C3 2.449 yes
O3 C2 2.422 yes
C2 C3 2.350 yes
C12 C13 1.400 yes
O3 C6 2.384 yes
O4 C8 1.441 yes
O4 C10 2.392 yes
C10 C14 2.417 yes
O4 C11 2.759 yes
C11 C14 2.806 yes
C12 C14 2.404 yes
C13 C15 2.421 yes
C10 C11 1.401 yes
C10 C12 2.415 yes
C11 C14 2.806 yes

loop_
_geom_contact_atom_site_label_1
_geom_contact_atom_site_label_2
_geom_contact_site_symmetry_2
_geom_contact_distance
_geom_contact_publ_flag
O1 O2 . 2.832 yes
O1 O3 . 2.848 yes
O1 O4 . 3.046 yes
O1 C1 . 2.439 yes
O1 C2 . 1.422 yes
O1 C3 . 1.456 yes
O1 C4 . 2.429 yes
O1 C5 . 2.429 yes
O1 C8 . 3.535 yes
O1 C10 . 2.823 yes
O1 C11 . 3.101 yes
O1 C13 4_555 3.400 yes
O1 C15 1_654 3.505 yes
O2 O3 . 2.309 yes
O2 C2 . 2.434 yes
O2 C3 . 2.449 yes
O2 C4 . 1.462 yes
O2 C5 . 1.386 yes
O2 C6 . 2.425 yes
O2 C7 . 3.597 yes
O2 C8 . 3.482 yes
O2 C9 1_556 3.571 yes
O3 O4 . 2.318 yes
O3 C1 . 2.855 yes
O3 C2 . 2.422 yes
O3 C3 . 3.430 yes
O3 C4 . 2.815 yes
O3 C5 . 1.462 yes
O3 C6 . 2.384 yes
O3 C7 . 2.368 yes
O3 C8 . 1.428 yes
O3 C9 . 2.408 yes
O4 C1 . 1.455 yes
O4 C2 . 2.456 yes
O4 C4 1_455 3.365 yes
O4 C5 . 2.766 yes
O4 C6 . 3.187 yes
O4 C7 . 2.485 yes
O4 C8 . 1.441 yes
O4 C9 . 2.370 yes
O4 C10 . 2.392 yes
O4 C11 . 2.759 yes
C1 C2 . 1.542 yes
C1 C5 . 2.517 yes
C1 C6 . 2.950 yes
C1 C7 . 2.870 yes
C1 C8 . 2.432 yes
C1 C10 . 1.516 yes
C1 C11 . 2.530 yes
C1 C15 . 2.494 yes
C2 C3 . 2.350 yes
C2 C4 . 2.821 yes
C2 C5 . 1.544 yes
C2 C6 . 2.549 yes
C2 C7 . 3.191 yes
C2 C8 . 2.808 yes
C2 C10 . 2.553 yes
C2 C11 . 3.375 yes
C2 C15 . 3.369 yes
C3 C4 . 1.535 yes
C3 C5 . 2.812 yes
C4 C5 . 2.367 yes
C5 C6 . 1.538 yes
C5 C7 . 2.417 yes
C5 C8 . 2.257 yes
C6 C7 . 1.565 yes
C6 C8 . 2.456 yes
C7 C8 . 1.563 yes
C7 C9 . 2.643 yes
C8 C9 . 1.528 yes
C10 C11 . 1.401 yes
C10 C12 . 2.415 yes
C10 C13 . 2.792 yes
C10 C14 . 2.417 yes
C10 C15 . 1.382 yes
C11 C12 . 1.410 yes
C11 C13 . 2.442 yes
C11 C14 . 2.806 yes
C11 C14 1_654 3.560 yes
C11 C15 . 2.424 yes
C12 C13 . 1.400 yes
C12 C14 . 2.404 yes
C12 C15 . 2.787 yes
C13 C14 . 1.378 yes
C13 C15 . 2.421 yes
C14 C15 . 1.414 yes

loop_
_geom_torsion_atom_site_label_1
_geom_torsion_atom_site_label_2
_geom_torsion_atom_site_label_3
_geom_torsion_atom_site_label_4
_geom_torsion
_geom_torsion_publ_flag
C3 O1 C2 C1 179.4(3) yes
C3 O1 C2 C5 -59.7(4) yes

loop_
_cod_related_entry_id
_cod_related_entry_database
_cod_related_entry_code
1 ChemSpider 4414835
